data_2222563
loop_
_publ_author_name
'Datta, Amitabha'
'Chuang, Nien-Tsu'
'Huang, Jui-Hsien'
'Lee, Hon Man'

_publ_section_title Dichlorido{2-[2-(dimethylammonio)ethyliminomethyl]-6-methoxyphenolato}zinc(II)
_journal_coeditor_code BH2237
_journal_issue 8
_journal_name_full 'Acta Crystallographica Section E'
_journal_page_first m964
_journal_paper_doi 10.1107/S1600536809028220
_journal_volume 65
_journal_year 2009
_chemical_formula_iupac '[Zn Cl2 (C12 H18 N2 O2)]'
_chemical_formula_moiety 'C12 H18 Cl2 N2 O2 Zn'
_chemical_formula_sum 'C12 H18 Cl2 N2 O2 Zn'
_chemical_formula_weight 358.55
_chemical_name_systematic Dichlorido{2-[2-(dimethylammonio)ethyliminomethyl]-6-methoxyphenolato}zinc(II)
_space_group_IT_number 14
_symmetry_cell_setting monoclinic
_symmetry_space_group_name_Hall '-P 2ybc'
_symmetry_space_group_name_H-M 'P 1 21/c 1'
_atom_sites_solution_hydrogens geom
_atom_sites_solution_primary direct
_atom_sites_solution_secondary difmap
_audit_creation_method SHELXL-97
_cell_angle_alpha 90.00
_cell_angle_beta 127.732(3)
_cell_angle_gamma 90.00
_cell_formula_units_Z 4
_cell_length_a 8.5621(6)
_cell_length_b 16.9642(12)
_cell_length_c 13.1106(7)
_cell_measurement_reflns_used 4320
_cell_measurement_temperature 298(2)
_cell_measurement_theta_max 26.01
_cell_measurement_theta_min 2.40
_cell_volume 1506.08(18)
_computing_cell_refinement 'SAINT (Bruker, 2004)'
_computing_data_collection 'APEX2 (Bruker, 2004)'
_computing_data_reduction 'SAINT (Bruker, 2004)'
_computing_molecular_graphics 'SHELXTL (Sheldrick, 2008)'
_computing_publication_material 'SHELXTL (Sheldrick, 2008)'
_computing_structure_refinement 'SHELXTL (Sheldrick, 2008)'
_computing_structure_solution 'SHELXTL (Sheldrick, 2008)'
_diffrn_ambient_temperature 298(2)
_diffrn_measured_fraction_theta_full 0.997
_diffrn_measured_fraction_theta_max 0.997
_diffrn_measurement_device_type 'Bruker SMART APEXII'
_diffrn_measurement_method \w
_diffrn_radiation_monochromator graphite
_diffrn_radiation_source 'fine-focus sealed tube'
_diffrn_radiation_type MoK\a
_diffrn_radiation_wavelength 0.71073
_diffrn_reflns_av_R_equivalents 0.0297
_diffrn_reflns_av_sigmaI/netI 0.0288
_diffrn_reflns_limit_h_max 9
_diffrn_reflns_limit_h_min -10
_diffrn_reflns_limit_k_max 20
_diffrn_reflns_limit_k_min -20
_diffrn_reflns_limit_l_max 16
_diffrn_reflns_limit_l_min -10
_diffrn_reflns_number 8355
_diffrn_reflns_theta_full 26.01
_diffrn_reflns_theta_max 26.01
_diffrn_reflns_theta_min 2.30
_diffrn_standards_decay_% 0
_diffrn_standards_interval_count 0
_diffrn_standards_interval_time 0
_diffrn_standards_number 0
_exptl_absorpt_coefficient_mu 1.984
_exptl_absorpt_correction_T_max 0.6493
_exptl_absorpt_correction_T_min 0.5523
_exptl_absorpt_correction_type multi-scan
_exptl_absorpt_process_details '(SADABS; Sheldrick, 2003)'
_exptl_crystal_colour brown
_exptl_crystal_density_diffrn 1.581
_exptl_crystal_density_method 'not measured'
_exptl_crystal_description block
_exptl_crystal_F_000 736
_exptl_crystal_size_max 0.32
_exptl_crystal_size_mid 0.25
_exptl_crystal_size_min 0.22
_refine_diff_density_max 0.347
_refine_diff_density_min -0.340
_refine_ls_extinction_method none
_refine_ls_goodness_of_fit_ref 1.011
_refine_ls_hydrogen_treatment constr
_refine_ls_matrix_type full
_refine_ls_number_constraints 0
_refine_ls_number_parameters 175
_refine_ls_number_reflns 2960
_refine_ls_number_restraints 0
_refine_ls_restrained_S_all 1.011
_refine_ls_R_factor_all 0.0370
_refine_ls_R_factor_gt 0.0279
_refine_ls_shift/su_max 0.001
_refine_ls_shift/su_mean 0.000
_refine_ls_structure_factor_coef Fsqd
_refine_ls_weighting_details 'calc w=1/[\s^2^(Fo^2^)+(0.0461P)^2^] where P=(Fo^2^+2Fc^2^)/3'
_refine_ls_weighting_scheme calc
_refine_ls_wR_factor_gt 0.0716
_refine_ls_wR_factor_ref 0.0754
_reflns_number_gt 2439
_reflns_number_total 2960
_reflns_threshold_expression I>2\s(I)
_cod_data_source_file bh2237.cif
_cod_data_source_block I
_cod_original_cell_volume 1506.08(17)
_cod_original_sg_symbol_H-M 'P 21/c'
_cod_database_code 2222563
_cod_database_fobs_code 2222563

loop_
_symmetry_equiv_pos_as_xyz
'x, y, z'
'-x, y+1/2, -z+1/2'
'-x, -y, -z'
'x, -y-1/2, z-1/2'

loop_
_atom_site_type_symbol
_atom_site_label
_atom_site_fract_x
_atom_site_fract_y
_atom_site_fract_z
_atom_site_U_iso_or_equiv
_atom_site_adp_type
_atom_site_calc_flag
_atom_site_refinement_flags
_atom_site_occupancy
_atom_site_disorder_assembly
_atom_site_disorder_group
Zn Zn1 0.68123(3) 0.747503(13) 0.52685(2) 0.02988(10) Uani d . 1 . .
Cl Cl1 0.60094(9) 0.72171(4) 0.65804(6) 0.04492(16) Uani d . 1 . .
Cl Cl2 0.86631(8) 0.65127(4) 0.53283(6) 0.04647(17) Uani d . 1 . .
O O1 0.7870(2) 0.85437(8) 0.55417(13) 0.0336(3) Uani d . 1 . .
O O2 0.9469(2) 0.99419(9) 0.62283(15) 0.0432(4) Uani d . 1 . .
N N1 0.1190(3) 0.63462(11) 0.31873(17) 0.0357(4) Uani d . 1 . .
H H1 0.0110 0.6259 0.2358 0.043 Uiso d R 1 . .
N N2 0.4369(2) 0.76199(10) 0.34509(17) 0.0285(4) Uani d . 1 . .
C C1 0.1242(4) 0.57202(15) 0.4010(2) 0.0512(6) Uani d . 1 . .
H H1A 0.0034 0.5732 0.3910 0.077 Uiso calc R 1 . .
H H1B 0.2336 0.5813 0.4897 0.077 Uiso calc R 1 . .
H H1C 0.1388 0.5214 0.3751 0.077 Uiso calc R 1 . .
C C2 0.0953(3) 0.71360(15) 0.3580(2) 0.0442(6) Uani d . 1 . .
H H2A 0.0800 0.7530 0.2999 0.066 Uiso calc R 1 . .
H H2B 0.2101 0.7253 0.4441 0.066 Uiso calc R 1 . .
H H2C -0.0194 0.7133 0.3552 0.066 Uiso calc R 1 . .
C C3 0.2983(3) 0.62794(13) 0.3237(2) 0.0364(5) Uani d . 1 . .
H H3A 0.2912 0.5786 0.2837 0.044 Uiso calc R 1 . .
H H3B 0.4144 0.6258 0.4134 0.044 Uiso calc R 1 . .
C C4 0.3242(3) 0.69479(13) 0.2580(2) 0.0354(5) Uani d . 1 . .
H H4A 0.3921 0.6749 0.2253 0.043 Uiso calc R 1 . .
H H4B 0.1951 0.7132 0.1850 0.043 Uiso calc R 1 . .
C C5 0.3886(3) 0.83097(13) 0.2944(2) 0.0324(5) Uani d . 1 . .
H H5 0.2768 0.8338 0.2087 0.039 Uiso calc R 1 . .
C C6 0.4879(3) 0.90494(12) 0.35490(19) 0.0302(5) Uani d . 1 . .
C C7 0.3821(3) 0.97261(14) 0.2809(2) 0.0393(5) Uani d . 1 . .
H H7 0.2582 0.9666 0.2018 0.047 Uiso calc R 1 . .
C C8 0.4579(4) 1.04639(14) 0.3232(2) 0.0432(6) Uani d . 1 . .
H H8 0.3841 1.0903 0.2750 0.052 Uiso calc R 1 . .
C C9 0.6463(3) 1.05555(13) 0.4387(2) 0.0397(5) Uani d . 1 . .
H H9 0.6988 1.1059 0.4674 0.048 Uiso calc R 1 . .
C C10 0.7563(3) 0.99069(12) 0.5115(2) 0.0321(5) Uani d . 1 . .
C C11 0.6771(3) 0.91289(12) 0.47493(19) 0.0280(4) Uani d . 1 . .
C C12 1.0452(4) 1.06907(14) 0.6573(3) 0.0537(7) Uani d . 1 . .
H H12A 0.9871 1.1044 0.6828 0.081 Uiso calc R 1 . .
H H12B 1.0314 1.0907 0.5845 0.081 Uiso calc R 1 . .
H H12C 1.1827 1.0622 0.7276 0.081 Uiso calc R 1 . .

loop_
_atom_site_aniso_label
_atom_site_aniso_U_11
_atom_site_aniso_U_22
_atom_site_aniso_U_33
_atom_site_aniso_U_12
_atom_site_aniso_U_13
_atom_site_aniso_U_23
Zn1 0.02911(15) 0.02351(15) 0.03349(16) -0.00104(9) 0.01735(12) 0.00050(9)
Cl1 0.0429(3) 0.0566(4) 0.0423(3) 0.0001(3) 0.0297(3) 0.0034(3)
Cl2 0.0428(3) 0.0418(3) 0.0553(4) 0.0101(3) 0.0303(3) -0.0005(3)
O1 0.0304(7) 0.0224(8) 0.0340(8) -0.0004(6) 0.0126(6) 0.0016(6)
O2 0.0423(9) 0.0256(8) 0.0426(9) -0.0090(7) 0.0163(8) -0.0024(7)
N1 0.0308(9) 0.0373(11) 0.0342(10) -0.0060(8) 0.0175(8) -0.0036(8)
N2 0.0267(8) 0.0282(10) 0.0314(9) -0.0047(7) 0.0183(8) -0.0039(7)
C1 0.0598(16) 0.0482(16) 0.0506(15) -0.0093(12) 0.0363(14) 0.0020(12)
C2 0.0353(12) 0.0465(15) 0.0497(14) 0.0028(11) 0.0254(11) -0.0053(11)
C3 0.0323(11) 0.0282(12) 0.0454(13) -0.0019(9) 0.0220(10) -0.0063(9)
C4 0.0360(11) 0.0366(13) 0.0353(12) -0.0084(9) 0.0227(10) -0.0113(9)
C5 0.0286(10) 0.0379(13) 0.0312(11) 0.0001(9) 0.0186(9) 0.0028(9)
C6 0.0325(10) 0.0273(11) 0.0343(11) 0.0011(8) 0.0222(9) 0.0028(8)
C7 0.0364(12) 0.0376(13) 0.0380(12) 0.0038(10) 0.0197(10) 0.0080(10)
C8 0.0462(14) 0.0292(13) 0.0490(14) 0.0094(10) 0.0264(12) 0.0145(10)
C9 0.0508(14) 0.0250(12) 0.0480(14) -0.0013(10) 0.0326(12) 0.0041(10)
C10 0.0364(12) 0.0264(11) 0.0334(11) -0.0013(9) 0.0214(10) 0.0004(9)
C11 0.0317(10) 0.0260(11) 0.0315(11) 0.0007(8) 0.0219(9) 0.0027(8)
C12 0.0561(16) 0.0275(14) 0.0609(17) -0.0159(11) 0.0272(14) -0.0082(11)

loop_
_atom_type_symbol
_atom_type_description
_atom_type_scat_dispersion_real
_atom_type_scat_dispersion_imag
_atom_type_scat_source
C C 0.0033 0.0016 'International Tables Vol C Tables 4.2.6.8 and 6.1.1.4'
H H 0.0000 0.0000 'International Tables Vol C Tables 4.2.6.8 and 6.1.1.4'
Cl Cl 0.1484 0.1585 'International Tables Vol C Tables 4.2.6.8 and 6.1.1.4'
N N 0.0061 0.0033 'International Tables Vol C Tables 4.2.6.8 and 6.1.1.4'
O O 0.0106 0.0060 'International Tables Vol C Tables 4.2.6.8 and 6.1.1.4'
Zn Zn 0.2839 1.4301 'International Tables Vol C Tables 4.2.6.8 and 6.1.1.4'

loop_
_geom_angle_atom_site_label_1
_geom_angle_atom_site_label_2
_geom_angle_atom_site_label_3
_geom_angle_site_symmetry_1
_geom_angle_site_symmetry_3
_geom_angle
_geom_angle_publ_flag
O1 Zn1 N2 . . 97.67(6) ?
O1 Zn1 Cl2 . . 115.44(5) ?
N2 Zn1 Cl2 . . 109.39(5) ?
O1 Zn1 Cl1 . . 111.30(5) ?
N2 Zn1 Cl1 . . 110.35(5) ?
Cl2 Zn1 Cl1 . . 111.80(3) ?
C11 O1 Zn1 . . 121.55(13) ?
C10 O2 C12 . . 117.37(18) ?
C2 N1 C1 . . 109.82(19) ?
C2 N1 C3 . . 113.83(16) ?
C1 N1 C3 . . 109.71(18) ?
C2 N1 H1 . . 107.8 ?
C1 N1 H1 . . 107.8 ?
C3 N1 H1 . . 107.8 ?
C5 N2 C4 . . 116.87(19) ?
C5 N2 Zn1 . . 119.94(14) ?
C4 N2 Zn1 . . 122.48(14) ?
N1 C1 H1A . . 109.5 ?
N1 C1 H1B . . 109.5 ?
H1A C1 H1B . . 109.5 ?
N1 C1 H1C . . 109.5 ?
H1A C1 H1C . . 109.5 ?
H1B C1 H1C . . 109.5 ?
N1 C2 H2A . . 109.5 ?
N1 C2 H2B . . 109.5 ?
H2A C2 H2B . . 109.5 ?
N1 C2 H2C . . 109.5 ?
H2A C2 H2C . . 109.5 ?
H2B C2 H2C . . 109.5 ?
N1 C3 C4 . . 114.78(18) ?
N1 C3 H3A . . 108.6 ?
C4 C3 H3A . . 108.6 ?
N1 C3 H3B . . 108.6 ?
C4 C3 H3B . . 108.6 ?
H3A C3 H3B . . 107.5 ?
N2 C4 C3 . . 112.94(18) ?
N2 C4 H4A . . 109.0 ?
C3 C4 H4A . . 109.0 ?
N2 C4 H4B . . 109.0 ?
C3 C4 H4B . . 109.0 ?
H4A C4 H4B . . 107.8 ?
N2 C5 C6 . . 127.7(2) ?
N2 C5 H5 . . 116.2 ?
C6 C5 H5 . . 116.2 ?
C11 C6 C7 . . 120.1(2) ?
C11 C6 C5 . . 125.47(19) ?
C7 C6 C5 . . 114.34(19) ?
C8 C7 C6 . . 121.4(2) ?
C8 C7 H7 . . 119.3 ?
C6 C7 H7 . . 119.3 ?
C7 C8 C9 . . 119.5(2) ?
C7 C8 H8 . . 120.2 ?
C9 C8 H8 . . 120.2 ?
C10 C9 C8 . . 120.7(2) ?
C10 C9 H9 . . 119.7 ?
C8 C9 H9 . . 119.7 ?
O2 C10 C9 . . 124.4(2) ?
O2 C10 C11 . . 114.14(18) ?
C9 C10 C11 . . 121.5(2) ?
O1 C11 C6 . . 125.57(19) ?
O1 C11 C10 . . 117.83(18) ?
C6 C11 C10 . . 116.59(18) ?
O2 C12 H12A . . 109.5 ?
O2 C12 H12B . . 109.5 ?
H12A C12 H12B . . 109.5 ?
O2 C12 H12C . . 109.5 ?
H12A C12 H12C . . 109.5 ?
H12B C12 H12C . . 109.5 ?

loop_
_geom_bond_atom_site_label_1
_geom_bond_atom_site_label_2
_geom_bond_site_symmetry_2
_geom_bond_distance
_geom_bond_publ_flag
Zn1 O1 . 1.9590(14) ?
Zn1 N2 . 2.0034(18) ?
Zn1 Cl2 . 2.2429(6) ?
Zn1 Cl1 . 2.2516(6) ?
O1 C11 . 1.324(2) ?
O2 C10 . 1.372(3) ?
O2 C12 . 1.435(3) ?
N1 C2 . 1.493(3) ?
N1 C1 . 1.495(3) ?
N1 C3 . 1.500(3) ?
N1 H1 . 0.9100 ?
N2 C5 . 1.283(3) ?
N2 C4 . 1.479(3) ?
C1 H1A . 0.9600 ?
C1 H1B . 0.9600 ?
C1 H1C . 0.9600 ?
C2 H2A . 0.9600 ?
C2 H2B . 0.9600 ?
C2 H2C . 0.9600 ?
C3 C4 . 1.521(3) ?
C3 H3A . 0.9700 ?
C3 H3B . 0.9700 ?
C4 H4A . 0.9700 ?
C4 H4B . 0.9700 ?
C5 C6 . 1.450(3) ?
C5 H5 . 0.9300 ?
C6 C11 . 1.414(3) ?
C6 C7 . 1.415(3) ?
C7 C8 . 1.362(3) ?
C7 H7 . 0.9300 ?
C8 C9 . 1.389(3) ?
C8 H8 . 0.9300 ?
C9 C10 . 1.381(3) ?
C9 H9 . 0.9300 ?
C10 C11 . 1.426(3) ?
C12 H12A . 0.9600 ?
C12 H12B . 0.9600 ?
C12 H12C . 0.9600 ?

loop_
_geom_hbond_atom_site_label_D
_geom_hbond_atom_site_label_H
_geom_hbond_atom_site_label_A
_geom_hbond_site_symmetry_A
_geom_hbond_distance_DH
_geom_hbond_distance_HA
_geom_hbond_distance_DA
_geom_hbond_angle_DHA
_geom_hbond_publ_flag
N1 H1 O1 4_475 0.91 1.97 2.842(2) 161 yes
N1 H1 O2 4_475 0.91 2.38 2.985(2) 124 yes
C5 H5 Cl2 4_475 0.93 2.80 3.617(2) 148 yes

loop_
_geom_torsion_atom_site_label_1
_geom_torsion_atom_site_label_2
_geom_torsion_atom_site_label_3
_geom_torsion_atom_site_label_4
_geom_torsion_site_symmetry_1
_geom_torsion_site_symmetry_2
_geom_torsion_site_symmetry_3
_geom_torsion_site_symmetry_4
_geom_torsion
_geom_torsion_publ_flag
N2 Zn1 O1 C11 . . . . 14.33(16) ?
Cl2 Zn1 O1 C11 . . . . 130.12(14) ?
Cl1 Zn1 O1 C11 . . . . -101.07(15) ?
O1 Zn1 N2 C5 . . . . -8.41(17) ?
Cl2 Zn1 N2 C5 . . . . -128.86(16) ?
Cl1 Zn1 N2 C5 . . . . 107.74(16) ?
O1 Zn1 N2 C4 . . . . 161.59(15) ?
Cl2 Zn1 N2 C4 . . . . 41.14(16) ?
Cl1 Zn1 N2 C4 . . . . -82.26(15) ?
C2 N1 C3 C4 . . . . -48.9(2) ?
C1 N1 C3 C4 . . . . -172.44(19) ?
C5 N2 C4 C3 . . . . -146.55(19) ?
Zn1 N2 C4 C3 . . . . 43.2(2) ?
N1 C3 C4 N2 . . . . 88.5(2) ?
C4 N2 C5 C6 . . . . -173.07(19) ?
Zn1 N2 C5 C6 . . . . -2.5(3) ?
N2 C5 C6 C11 . . . . 12.0(4) ?
N2 C5 C6 C7 . . . . -170.4(2) ?
C11 C6 C7 C8 . . . . -0.5(3) ?
C5 C6 C7 C8 . . . . -178.3(2) ?
C6 C7 C8 C9 . . . . 2.7(4) ?
C7 C8 C9 C10 . . . . -0.6(4) ?
C12 O2 C10 C9 . . . . -7.6(3) ?
C12 O2 C10 C11 . . . . 172.5(2) ?
C8 C9 C10 O2 . . . . 176.4(2) ?
C8 C9 C10 C11 . . . . -3.7(3) ?
Zn1 O1 C11 C6 . . . . -9.9(3) ?
Zn1 O1 C11 C10 . . . . 171.41(14) ?
C7 C6 C11 O1 . . . . 177.8(2) ?
C5 C6 C11 O1 . . . . -4.7(3) ?
C7 C6 C11 C10 . . . . -3.5(3) ?
C5 C6 C11 C10 . . . . 174.0(2) ?
O2 C10 C11 O1 . . . . 4.4(3) ?
C9 C10 C11 O1 . . . . -175.5(2) ?
O2 C10 C11 C6 . . . . -174.43(18) ?
C9 C10 C11 C6 . . . . 5.6(3) ?
